data_7215295
loop_
_publ_author_name
'Cui, Ke-Hui'
'Yao, Shi-Yan'
'Li, Hai-Qin'
'Li, Yan-Tao'
'Zhao, Hai-Ping'
'Jiang, Chun-Jie'
'Tian, Yun-Qi'

_publ_section_title
;
 Acentric and chiral four-connected metal--organic frameworks based on the
 racemic binaphthol-like chiral ligand of 4-(1-H(or
 methyl)-imidaozol-1-yl)benzoic acid
;
_journal_issue 10
_journal_name_full CrystEngComm
_journal_page_first 3432
_journal_paper_doi 10.1039/c0ce00789g
_journal_volume 13
_journal_year 2011
_chemical_formula_sum 'C10 H11 Cl N2 O3'
_chemical_formula_weight 242.66
_chemical_name_common '4-(1-H-imidaozol-1-yl)benzoic Acid'
_chemical_name_systematic
;
?
;
_space_group_IT_number 2
_symmetry_cell_setting triclinic
_symmetry_space_group_name_Hall '-P 1'
_symmetry_space_group_name_H-M 'P -1'
_atom_sites_solution_hydrogens geom
_atom_sites_solution_primary direct
_atom_sites_solution_secondary difmap
_audit_creation_method SHELXL-97
_cell_angle_alpha 77.121(3)
_cell_angle_beta 77.612(2)
_cell_angle_gamma 75.969(3)
_cell_formula_units_Z 2
_cell_length_a 7.2013(16)
_cell_length_b 7.3815(16)
_cell_length_c 11.328(2)
_cell_measurement_reflns_used 69
_cell_measurement_temperature 293(2)
_cell_measurement_theta_max 30.85
_cell_measurement_theta_min 1.52
_cell_volume 561.2(2)
_computing_cell_refinement 'SAINT (Bruker, 1999)'
_computing_data_collection 'SMART (Bruker, 1997)'
_computing_data_reduction SAINT
_computing_structure_refinement 'SHELXL-97 (Sheldrick, 1997)'
_computing_structure_solution 'SHELXS-97 (Sheldrick, 1990)'
_diffrn_ambient_temperature 293(2)
_diffrn_measured_fraction_theta_full 0.859
_diffrn_measured_fraction_theta_max 0.859
_diffrn_measurement_device_type 'CCD area detector'
_diffrn_measurement_method 'omega scans'
_diffrn_radiation_monochromator graphite
_diffrn_radiation_source 'fine-focus sealed tube'
_diffrn_radiation_type MoK\a
_diffrn_radiation_wavelength 0.71073
_diffrn_reflns_av_R_equivalents 0.0132
_diffrn_reflns_av_sigmaI/netI 0.0328
_diffrn_reflns_limit_h_max 9
_diffrn_reflns_limit_h_min -9
_diffrn_reflns_limit_k_max 9
_diffrn_reflns_limit_k_min -9
_diffrn_reflns_limit_l_max 15
_diffrn_reflns_limit_l_min -14
_diffrn_reflns_number 3495
_diffrn_reflns_theta_full 29.06
_diffrn_reflns_theta_max 29.06
_diffrn_reflns_theta_min 2.89
_diffrn_standards_interval_time '10 Sec'
_exptl_absorpt_coefficient_mu 0.333
_exptl_absorpt_correction_T_max 0.98
_exptl_absorpt_correction_T_min 0.92
_exptl_absorpt_correction_type multi-scan
_exptl_absorpt_process_details '(SADABS; Bruker, 2000)'
_exptl_crystal_colour colourless
_exptl_crystal_density_diffrn 1.424
_exptl_crystal_density_method 'not measured'
_exptl_crystal_description block
_exptl_crystal_F_000 248
_exptl_crystal_size_max 0.22
_exptl_crystal_size_mid 0.15
_exptl_crystal_size_min 0.09
_refine_diff_density_max 0.922
_refine_diff_density_min -0.349
_refine_diff_density_rms 0.135
_refine_ls_extinction_coef 0.22(4)
_refine_ls_extinction_expression Fc^*^=kFc[1+0.001xFc^2^\l^3^/sin(2\q)]^-1/4^
_refine_ls_extinction_method SHELXL
_refine_ls_goodness_of_fit_ref 1.056
_refine_ls_hydrogen_treatment mixed
_refine_ls_matrix_type full
_refine_ls_number_parameters 150
_refine_ls_number_reflns 2574
_refine_ls_number_restraints 1
_refine_ls_restrained_S_all 1.056
_refine_ls_R_factor_all 0.0925
_refine_ls_R_factor_gt 0.0731
_refine_ls_shift/su_max 0.000
_refine_ls_shift/su_mean 0.000
_refine_ls_structure_factor_coef Fsqd
_refine_ls_weighting_details 'calc w=1/[\s^2^(Fo^2^)+(0.1688P)^2^+0.1381P] where P=(Fo^2^+2Fc^2^)/3'
_refine_ls_weighting_scheme calc
_refine_ls_wR_factor_gt 0.2171
_refine_ls_wR_factor_ref 0.2427
_reflns_number_gt 1968
_reflns_number_total 2574
_reflns_threshold_expression >2sigma(I)
_cod_data_source_file c0ce00789g.txt
_cod_data_source_block HIBA
_cod_depositor_comments
;
The following automatic conversions were performed:

'_symmetry_cell_setting' value 'Triclinic' changed to 'triclinic'
according to
/usr/data/users/saulius/automatic-downloads/retrospective/RSC/lib/dictionaries/cif_core.dic
dictionary named 'cif_core.dic' version 2.4.2 from
2011-04-26.

'_exptl_absorpt_correction_type' value 'MULTI-SCAN'
changed to 'multi-scan' according to
/usr/data/users/saulius/automatic-downloads/retrospective/RSC/lib/dictionaries/cif_core.dic
dictionary named 'cif_core.dic' version 2.4.2 from 2011-04-26.

Automatic conversion script
Id: cif_fix_values 2281 2013-09-26 08:29:07Z andrius 
;
_cod_original_sg_symbol_H-M P-1
_cod_database_code 7215295

loop_
_symmetry_equiv_pos_as_xyz
'x, y, z'
'-x, -y, -z'

loop_
_atom_site_label
_atom_site_type_symbol
_atom_site_fract_x
_atom_site_fract_y
_atom_site_fract_z
_atom_site_U_iso_or_equiv
_atom_site_adp_type
_atom_site_occupancy
_atom_site_symmetry_multiplicity
_atom_site_calc_flag
_atom_site_refinement_flags
Cl1 Cl 0.46060(11) 0.24848(11) 0.17520(7) 0.0457(3) Uani 1 1 d .
O1 O 0.2847(5) 0.4701(5) 0.3852(3) 0.0866(11) Uani 1 1 d D
O2 O 0.4921(5) 0.6607(5) 0.2987(3) 0.0785(9) Uani 1 1 d .
N1 N 0.0267(6) 1.2408(5) 0.8794(4) 0.0721(10) Uani 1 1 d .
H1B H 0.0559 1.3206 0.9137 0.087 Uiso 1 1 calc R
N2 N 0.0450(5) 1.0452(5) 0.7608(3) 0.0625(9) Uani 1 1 d .
C1 C 0.1403(7) 1.1576(6) 0.7919(4) 0.0659(10) Uani 1 1 d .
H1A H 0.2658 1.1736 0.7572 0.079 Uiso 1 1 calc R
C2 C -0.1479(8) 1.1804(7) 0.9082(5) 0.0764(12) Uani 1 1 d .
H2A H -0.2535 1.2183 0.9672 0.092 Uiso 1 1 calc R
C3 C -0.1356(6) 1.0577(6) 0.8353(4) 0.0649(10) Uani 1 1 d .
H3A H -0.2307 0.9925 0.8345 0.078 Uiso 1 1 calc R
C4 C 0.1189(6) 0.9362(6) 0.6656(4) 0.0589(9) Uani 1 1 d .
C5 C 0.2304(6) 1.0132(6) 0.5577(4) 0.0608(10) Uani 1 1 d .
H5A H 0.2536 1.1346 0.5482 0.073 Uiso 1 1 calc R
C6 C 0.3050(6) 0.9091(6) 0.4664(4) 0.0606(9) Uani 1 1 d .
H6A H 0.3809 0.9594 0.3950 0.073 Uiso 1 1 calc R
C7 C 0.2682(5) 0.7267(5) 0.4791(4) 0.0568(9) Uani 1 1 d .
C8 C 0.1518(6) 0.6557(6) 0.5853(4) 0.0603(9) Uani 1 1 d .
H8A H 0.1232 0.5367 0.5937 0.072 Uiso 1 1 calc R
C9 C 0.0781(6) 0.7587(6) 0.6782(4) 0.0617(9) Uani 1 1 d .
H9A H 0.0010 0.7092 0.7492 0.074 Uiso 1 1 calc R
C10 C 0.3596(5) 0.6176(6) 0.3795(4) 0.0589(9) Uani 1 1 d .
O1W O 0.2310(5) 1.4552(6) 0.9516(4) 0.0882(10) Uani 1 1 d .
H1O H 0.337(7) 0.455(8) 0.2992(19) 0.093(17) Uiso 1 1 d D

loop_
_atom_site_aniso_label
_atom_site_aniso_U_11
_atom_site_aniso_U_22
_atom_site_aniso_U_33
_atom_site_aniso_U_23
_atom_site_aniso_U_13
_atom_site_aniso_U_12
Cl1 0.0465(5) 0.0502(5) 0.0426(5) -0.0102(3) -0.0003(3) -0.0187(3)
O1 0.089(2) 0.091(2) 0.088(2) -0.0344(19) 0.0148(18) -0.0429(19)
O2 0.070(2) 0.081(2) 0.083(2) -0.0143(16) 0.0043(16) -0.0283(16)
N1 0.086(3) 0.066(2) 0.070(2) -0.0136(17) -0.0169(19) -0.0219(19)
N2 0.0599(19) 0.061(2) 0.067(2) -0.0076(15) -0.0125(16) -0.0168(15)
C1 0.065(2) 0.066(2) 0.072(3) -0.0107(19) -0.016(2) -0.0218(19)
C2 0.077(3) 0.076(3) 0.071(3) -0.009(2) -0.011(2) -0.014(2)
C3 0.056(2) 0.065(2) 0.073(3) -0.0091(19) -0.0109(19) -0.0153(18)
C4 0.054(2) 0.060(2) 0.064(2) -0.0085(17) -0.0134(17) -0.0135(16)
C5 0.062(2) 0.053(2) 0.070(2) -0.0021(17) -0.0141(19) -0.0223(17)
C6 0.060(2) 0.060(2) 0.060(2) -0.0001(17) -0.0097(17) -0.0193(17)
C7 0.0481(19) 0.058(2) 0.065(2) -0.0023(17) -0.0169(16) -0.0151(16)
C8 0.056(2) 0.053(2) 0.071(2) -0.0055(17) -0.0100(17) -0.0142(16)
C9 0.059(2) 0.059(2) 0.065(2) -0.0022(17) -0.0071(17) -0.0198(17)
C10 0.050(2) 0.058(2) 0.067(2) -0.0043(17) -0.0102(17) -0.0142(16)
O1W 0.075(2) 0.101(3) 0.096(2) -0.021(2) -0.0058(18) -0.0362(19)

loop_
_atom_type_symbol
_atom_type_description
_atom_type_scat_dispersion_real
_atom_type_scat_dispersion_imag
_atom_type_scat_source
C C 0.0033 0.0016 'International Tables Vol C Tables 4.2.6.8 and 6.1.1.4'
H H 0.0000 0.0000 'International Tables Vol C Tables 4.2.6.8 and 6.1.1.4'
N N 0.0061 0.0033 'International Tables Vol C Tables 4.2.6.8 and 6.1.1.4'
O O 0.0106 0.0060 'International Tables Vol C Tables 4.2.6.8 and 6.1.1.4'
Cl Cl 0.1484 0.1585 'International Tables Vol C Tables 4.2.6.8 and 6.1.1.4'

loop_
_geom_angle_atom_site_label_1
_geom_angle_atom_site_label_2
_geom_angle_atom_site_label_3
_geom_angle
C1 N1 C2 109.4(4)
C1 N2 C3 108.1(4)
C1 N2 C4 124.9(4)
C3 N2 C4 127.0(3)
N1 C1 N2 108.4(4)
C3 C2 N1 106.9(4)
C2 C3 N2 107.3(4)
C9 C4 C5 120.3(4)
C9 C4 N2 120.7(4)
C5 C4 N2 118.9(3)
C6 C5 C4 119.6(4)
C5 C6 C7 120.6(4)
C8 C7 C6 118.8(4)
C8 C7 C10 123.0(4)
C6 C7 C10 118.2(4)
C9 C8 C7 120.9(4)
C8 C9 C4 119.7(4)
O2 C10 O1 122.8(4)
O2 C10 C7 123.4(4)
O1 C10 C7 113.8(3)

loop_
_geom_bond_atom_site_label_1
_geom_bond_atom_site_label_2
_geom_bond_distance
O1 C10 1.311(5)
O2 C10 1.222(5)
N1 C1 1.307(7)
N1 C2 1.385(6)
N2 C1 1.339(5)
N2 C3 1.385(6)
N2 C4 1.424(5)
C2 C3 1.332(7)
C4 C9 1.381(6)
C4 C5 1.397(6)
C5 C6 1.366(6)
C6 C7 1.405(5)
C7 C8 1.387(6)
C7 C10 1.478(6)
C8 C9 1.375(6)
